data_2012124
loop_
_publ_author_name
'Chernyshev, Vladimir V.'
'Tafeenko, Victor A.'
'Ryabova, Svetlana Yu.'
'Sonneveld, Eduard J.'
'Schenk, Hendrik'

_publ_section_title
;Thermal isomerization pathway of
 1-(4-nitrophenyl)-2-phenylimino-2,5-dihydro-1<i>H</i>-pyrido[3,2-<i>b</i>]indole-3-carbonitrile
 discovered by laboratory powder data
;
_journal_issue 8
_journal_name_full 'Acta Crystallographica Section C'
_journal_page_first 982
_journal_page_last 984
_journal_paper_doi 10.1107/S0108270101008356
_journal_volume 57
_journal_year 2001
_chemical_formula_moiety 'C24 H15 N5 O2'
_chemical_formula_sum 'C24 H15 N5 O2'
_chemical_formula_weight 405.41
_chemical_melting_point 601.0(10)
_chemical_name_systematic
;
 2-[(4-Nitrophenyl)-phenylamino]-5H-pyrido[3,2-b]indole-3-carbonitrile
;
_space_group_IT_number 61
_symmetry_cell_setting orthorhombic
_symmetry_space_group_name_Hall '-P 2ac 2ab'
_symmetry_space_group_name_H-M 'P b c a'
_audit_creation_method SHELXL
_cell_angle_alpha 90.00
_cell_angle_beta 90.00
_cell_angle_gamma 90.00
_cell_formula_units_Z 8
_cell_length_a 22.466(8)
_cell_length_b 24.859(9)
_cell_length_c 6.906(3)
_cell_measurement_temperature 295(2)
_cell_volume 3857(3)
_computing_cell_refinement 'LSPAID (Visser et al., 1986)'
_computing_data_collection 'Johannson LS18 linescanner data collection program'
_computing_data_reduction 'Philips Profile Fit 1.0b (Philips, 1996)'
_computing_molecular_graphics 'PLUTON (Spek, 1992)'
_computing_publication_material '  MRIA, SHELXL93 (Sheldrick, 1993) and PARST (Nardelli, 1983)'
_computing_structure_refinement MRIA
_computing_structure_solution 'MRIA (Chernyshev & Zlokazov, 1992)'
_diffrn_ambient_temperature 295(2)
_diffrn_measurement_device_type 'Enraf-Nonius Guinier Johannson camera FR 552'
_diffrn_radiation_monochromator quartz
_diffrn_radiation_type CuK\a~1~
_diffrn_radiation_wavelength 1.54059
_diffrn_reflns_limit_h_max 18
_diffrn_reflns_limit_h_min 0
_diffrn_reflns_limit_k_max 20
_diffrn_reflns_limit_k_min 0
_diffrn_reflns_limit_l_max 5
_diffrn_reflns_limit_l_min 0
_exptl_absorpt_coefficient_mu .755
_exptl_absorpt_correction_type none
_exptl_crystal_density_diffrn 1.396
_exptl_crystal_density_method 'not measured'
_exptl_crystal_F_000 1680
_refine_diff_density_max .4
_refine_diff_density_min -.5
_refine_ls_extinction_method none
_refine_ls_goodness_of_fit_all 2.72
_refine_ls_hydrogen_treatment mixed
_refine_ls_matrix_type fullcycle
_refine_ls_number_constraints 30
_refine_ls_number_parameters 179
_refine_ls_number_restraints 151
_refine_ls_shift/su_max .02
_refine_ls_shift/su_mean .005
_refine_ls_structure_factor_coef Inet
_refine_ls_weighting_scheme sigma
_cod_data_source_file br1336.cif
_cod_data_source_block II
_cod_depositor_comments
;
The following automatic conversions were performed:

'_chemical_melting_point' value '600-602' was changed to '601.0(10)'
- the average value was taken and precision was estimated.

Automatic conversion script
Id: cif_fix_values 1646 2011-03-28 12:23:43Z adriana 

The following automatic conversions were performed:

'_chemical_melting_point' value '600-602' was changed to '601.0(10)'
- the average value was taken and precision was estimated.

Automatic conversion script
Id: cif_fix_values 1715 2011-07-08 13:25:40Z adriana 
;
_cod_database_code 2012124

loop_
_symmetry_equiv_pos_as_xyz
'x, y, z'
'x+1/2, -y+1/2, -z'
'-x, y+1/2, -z+1/2'
'-x+1/2, -y, z+1/2'
'-x, -y, -z'
'-x-1/2, y-1/2, z'
'x, -y-1/2, z-1/2'
'x-1/2, y, -z-1/2'

loop_
_atom_site_label
_atom_site_fract_x
_atom_site_fract_y
_atom_site_fract_z
_atom_site_U_iso_or_equiv
_atom_site_thermal_displace_type
_atom_site_calc_flag
_atom_site_refinement_flags
_atom_site_occupancy
_atom_site_disorder_group
_atom_site_type_symbol
C1 .1759(7) .4555(4) -.475(2) .081(4) Uiso d . 1 . C
C2 .2033(7) .4880(6) -.6117(15) .081(4) Uiso d . 1 . C
C3 .2024(7) .5452(6) -.5948(15) .081(4) Uiso d . 1 . C
C4 .1734(7) .5710(5) -.4437(17) .081(4) Uiso d . 1 . C
C5 .1453(7) .5377(6) -.3033(17) .081(4) Uiso d . 1 . C
C6 .1472(7) .4815(5) -.3190(16) .081(4) Uiso d . 1 . C
N7 .1143(6) .5535(4) -.1367(15) .081(4) Uiso d . 1 . N
C8 .1152(7) .4612(6) -.1552(15) .081(4) Uiso d . 1 . C
C9 .0953(7) .5064(5) -.0477(16) .081(4) Uiso d . 1 . C
N10 .1019(6) .4088(4) -.0983(11) .081(4) Uiso d . 1 . N
C11 .0621(7) .4992(6) .1273(15) .081(4) Uiso d . 1 . C
C12 .0707(7) .4024(5) .0662(15) .081(4) Uiso d . 1 . C
C13 .0500(7) .4471(5) .1792(15) .081(4) Uiso d . 1 . C
C14 .1000(6) .3121(6) .1645(14) .081(4) Uiso d . 1 . C
C15 .1586(7) .3314(5) .2156(16) .081(4) Uiso d . 1 . C
C16 .2037(7) .2957(6) .2571(15) .081(4) Uiso d . 1 . C
C17 .1926(7) .2394(5) .2510(17) .081(4) Uiso d . 1 . C
C18 .1351(6) .2191(5) .1979(17) .081(4) Uiso d . 1 . C
C19 .0900(6) .2547(5) .1543(15) .081(4) Uiso d . 1 . C
N20 .0548(6) .3489(4) .1327(13) .081(4) Uiso d . 1 . N
C21 -.0054(7) .3342(4) .0910(16) .081(4) Uiso d . 1 . C
C22 -.0275(8) .3449(6) -.0985(16) .081(4) Uiso d . 1 . C
C23 -.0867(7) .3344(6) -.1429(14) .081(4) Uiso d . 1 . C
C24 -.1251(6) .3130(6) -.0016(17) .081(4) Uiso d . 1 . C
C25 -.1039(7) .3038(5) .1877(16) .081(4) Uiso d . 1 . C
C26 -.0442(6) .3135(6) .2315(16) .081(4) Uiso d . 1 . C
N27 .2392(5) .2029(4) .2941(14) .081(4) Uiso d . 1 . N
O28 .2863(4) .2167(3) .3701(9) .081(4) Uiso d . 1 . O
O29 .2349(4) .1541(7) .2553(10) .081(4) Uiso d . 1 . O
C30 .0241(5) .4343(4) .3628(15) .081(4) Uiso d . 1 . C
N31 -.0020(5) .4256(3) .5065(13) .081(4) Uiso d . 1 . N
H32 .109(4) .585(3) -.101(9) .051 Uiso d . 1 . H
H33 .174(4) .417(3) -.473(9) .051 Uiso d . 1 . H
H34 .224(4) .471(3) -.723(9) .051 Uiso d . 1 . H
H35 .222(4) .568(3) -.696(9) .051 Uiso d . 1 . H
H36 .170(4) .609(3) -.420(10) .051 Uiso d . 1 . H
H37 .050(4) .530(3) .197(9) .051 Uiso d . 1 . H
H38 .163(4) .369(3) .219(9) .051 Uiso d . 1 . H
H39 .243(4) .308(3) .291(10) .051 Uiso d . 1 . H
H40 .130(4) .181(3) .193(10) .051 Uiso d . 1 . H
H41 .051(4) .244(3) .121(9) .051 Uiso d . 1 . H
H42 .002(4) .360(3) -.186(9) .051 Uiso d . 1 . H
H43 -.101(4) .342(3) -.278(11) .051 Uiso d . 1 . H
H44 -.168(4) .307(3) -.032(10) .051 Uiso d . 1 . H
H45 -.130(4) .288(3) .290(10) .051 Uiso d . 1 . H
H46 -.026(4) .308(2) .359(9) .051 Uiso d . 1 . H

loop_
_atom_type_symbol
_atom_type_description
_atom_type_scat_dispersion_real
_atom_type_scat_dispersion_imag
_atom_type_scat_source
O O .0492 .0322 'International Tables Vol C Tables 4.2.6.8 and 6.1.1.4'
N N .0311 .0180 'International Tables Vol C Tables 4.2.6.8 and 6.1.1.4'
C C .0181 .0091 'International Tables Vol C Tables 4.2.6.8 and 6.1.1.4'
H H .0000 .0000 'International Tables Vol C Tables 4.2.6.8 and 6.1.1.4'

loop_
_geom_angle_atom_site_label_1
_geom_angle_atom_site_label_2
_geom_angle_atom_site_label_3
_geom_angle
_geom_angle_publ_flag
C6 C1 H33 115(4) no
C2 C1 H33 128(4) no
C2 C1 C6 117.0(10) no
C1 C2 H34 119(4) no
C1 C2 C3 121.0(10) no
C3 C2 H34 120(4) no
C2 C3 H35 120(4) no
C2 C3 C4 122.0(10) no
C4 C3 H35 118(4) no
C3 C4 H36 128(4) no
C3 C4 C5 117.0(10) no
C5 C4 H36 115(4) no
C4 C5 N7 128.0(10) no
C4 C5 C6 121.0(10) no
C6 C5 N7 111.0(10) no
C1 C6 C5 122.0(10) no
C5 C6 C8 106.0(10) no
C1 C6 C8 132.0(10) no
C5 N7 H32 126(5) no
C5 N7 C9 106.0(10) no
C9 N7 H32 128(5) no
C6 C8 N10 131.0(10) no
C6 C8 C9 107.0(10) no
C9 C8 N10 122.0(10) no
N7 C9 C8 110.0(10) no
C8 C9 C11 120.0(10) no
N7 C9 C11 130.0(10) no
C8 N10 C12 117.0(10) no
C9 C11 H37 119(4) no
C9 C11 C13 116.0(10) no
C13 C11 H37 125(4) no
N10 C12 N20 120.0(10) no
N10 C12 C13 122.0(10) no
C13 C12 N20 117.0(10) no
C11 C13 C12 122.0(10) no
C12 C13 C30 116.0(10) no
C11 C13 C30 121.0(10) no
C19 C14 N20 122.0(10) no
C15 C14 N20 119.0(10) no
C15 C14 C19 119.0(10) no
C14 C15 H38 116(5) no
C14 C15 C16 120.0(10) no
C16 C15 H38 124(5) no
C15 C16 H39 121(5) no
C15 C16 C17 120.0(10) no
C17 C16 H39 119(5) no
C16 C17 N27 120.0(10) no
C16 C17 C18 121.0(10) no
C18 C17 N27 120.0(10) no
C17 C18 H40 118(5) no
C17 C18 C19 119.0(10) no
C19 C18 H40 122(5) no
C14 C19 C18 121.0(10) no
C18 C19 H41 124(5) no
C14 C19 H41 116(4) no
C12 N20 C14 118.0(10) no
C14 N20 C21 124.0(10) no
C12 N20 C21 114.0(10) no
N20 C21 C26 123.0(10) no
N20 C21 C22 118.0(10) no
C22 C21 C26 119.0(10) no
C21 C22 H42 114(4) no
C21 C22 C23 120.0(10) no
C23 C22 H42 126(5) no
C22 C23 H43 118(5) no
C22 C23 C24 120.0(10) no
C24 C23 H43 122(4) no
C23 C24 H44 120(5) no
C23 C24 C25 120.0(10) no
C25 C24 H44 120(4) no
C24 C25 H45 121(4) no
C24 C25 C26 120.0(10) no
C26 C25 H45 119(5) no
C21 C26 C25 121.0(10) no
C25 C26 H46 125(4) no
C21 C26 H46 115(4) no
C17 N27 O29 121.0(10) no
C17 N27 O28 123.0(10) no
O28 N27 O29 115.0(10) no
C13 C30 N31 174.0(10) no

loop_
_geom_bond_atom_site_label_1
_geom_bond_atom_site_label_2
_geom_bond_site_symmetry_2
_geom_bond_distance
_geom_bond_publ_flag
C1 C2 . 1.39(2) no
C1 C6 . 1.41(2) no
C1 H33 . .96(7) no
C2 C3 . 1.43(2) no
C2 H34 . 1.00(7) no
C3 C4 . 1.39(2) no
C3 H35 . 1.00(7) no
C4 C5 . 1.42(2) no
C4 H36 . .96(7) no
C5 C6 . 1.40(2) no
C5 N7 . 1.40(2) no
C6 C8 . 1.43(2) no
N7 C9 . 1.39(2) no
N7 H32 . .82(7) no
C8 C9 . 1.42(2) no
C8 N10 . 1.39(2) no
C9 C11 . 1.43(2) no
N10 C12 . 1.34(2) no
C11 C13 . 1.37(2) no
C11 H37 . .94(7) no
C12 C13 . 1.44(2) no
C12 N20 . 1.45(2) no
C13 C30 . 1.43(2) no
C14 C15 . 1.45(2) no
C14 C19 . 1.45(2) no
C14 N20 . 1.38(2) no
C15 C16 . 1.38(2) no
C15 H38 . .95(8) no
C16 C17 . 1.42(2) no
C16 H39 . .95(8) no
C17 C18 . 1.43(2) no
C17 N27 . 1.42(2) no
C18 C19 . 1.38(2) no
C18 H40 . .95(7) no
C19 H41 . .95(8) no
N20 C21 . 1.43(2) no
C21 C22 . 1.42(2) no
C21 C26 . 1.40(2) no
C22 C23 . 1.39(2) no
C22 H42 . .97(8) no
C23 C24 . 1.41(2) no
C23 H43 . 1.00(8) no
C24 C25 . 1.41(2) no
C24 H44 . 1.00(8) no
C25 C26 . 1.40(2) no
C25 H45 . .99(7) no
C26 H46 . .97(7) no
N27 O28 . 1.230(10) no
N27 O29 . 1.25(2) no
C30 N31 . 1.170(10) no

loop_
_geom_torsion_atom_site_label_1
_geom_torsion_atom_site_label_2
_geom_torsion_atom_site_label_3
_geom_torsion_atom_site_label_4
_geom_torsion
_geom_torsion_publ_flag
C16 C17 N27 O28 13(2) no
C9 C11 C13 C30 172.0(10) no
C13 C12 N20 C21 77.0(10) no
C13 C12 N20 C14 -125.0(10) no
C12 N20 C21 C22 46(2) no
C12 N20 C14 C15 27(2) no

loop_
_cod_related_entry_id
_cod_related_entry_database
_cod_related_entry_code
1 ChemSpider 10347323
